data_1574147
loop_
_publ_author_name
'Kanagavel, Manimurugan'
'Sparjan Samuvel, Rajan Marystella'
'Ramalingam, Vaikundamoorthy'
'Nechipadappu, Sunil Kumar'

_publ_section_title
;
 Structural landscape of new salts of the antihistamine drug bilastine:
 implications in physicochemical properties and anticancer activity
 against skin cancer
;
_journal_issue 15
_journal_name_full CrystEngComm
_journal_page_first 2317
_journal_page_last 2332
_journal_paper_doi 10.1039/D4CE01303D
_journal_volume 27
_journal_year 2025
_chemical_formula_moiety 'C28 H38 N3 O3, Cl, 4(H2 O)'
_chemical_formula_sum 'C28 H46 Cl N3 O7'
_chemical_formula_weight 572.13
_chemical_name_common 'BILASTINE HYDROCHLORIDE TETRA HYDRATE'
_chemical_name_systematic 'BILASTINE HYDROCHLORIDE TETRA HYDRATE'
_space_group_crystal_system monoclinic
_space_group_IT_number 4
_space_group_name_Hall 'P 2yb'
_space_group_name_H-M_alt 'P 1 21 1'
_atom_sites_solution_hydrogens mixed
_atom_sites_solution_primary difmap
_atom_sites_solution_secondary difmap
_audit_creation_method SHELXL-2019/3
_audit_update_record
;
2024-07-27 deposited with the CCDC.	2025-02-26 downloaded from the CCDC.
;
_cell_angle_alpha 90
_cell_angle_beta 96.847(3)
_cell_angle_gamma 90
_cell_formula_units_Z 2
_cell_length_a 9.2405(6)
_cell_length_b 12.5720(8)
_cell_length_c 13.1588(8)
_cell_measurement_reflns_used 9895
_cell_measurement_temperature 100(2)
_cell_measurement_theta_max 26.84
_cell_measurement_theta_min 2.24
_cell_volume 1517.78(17)
_computing_cell_refinement '<i>SAINT</i> (Bruker, 2016)'
_computing_data_collection '<i>APEX3</i> (Bruker, 2016)'
_computing_data_reduction 'Bruker SAINT'
_computing_molecular_graphics 'Bruker SHELXTL'
_computing_publication_material 'Bruker SHELXTL'
_computing_structure_refinement '<i>SHELXL2014</i> (Sheldrick, 2015)'
_computing_structure_solution '<i>SHELXT</i> (Sheldrick, 2015)'
_diffrn_ambient_temperature 100(2)
_diffrn_measured_fraction_theta_full 0.999
_diffrn_measured_fraction_theta_max 0.995
_diffrn_measurement_device_type 'Bruker D8 QUEST PHOTON-III'
_diffrn_measurement_method '\w and \f'
_diffrn_radiation_type MoK\a
_diffrn_radiation_wavelength 0.71073
_diffrn_reflns_av_R_equivalents 0.0553
_diffrn_reflns_av_unetI/netI 0.0517
_diffrn_reflns_Laue_measured_fraction_full 0.999
_diffrn_reflns_Laue_measured_fraction_max 0.995
_diffrn_reflns_limit_h_max 12
_diffrn_reflns_limit_h_min -12
_diffrn_reflns_limit_k_max 16
_diffrn_reflns_limit_k_min -16
_diffrn_reflns_limit_l_max 17
_diffrn_reflns_limit_l_min -17
_diffrn_reflns_number 41674
_diffrn_reflns_point_group_measured_fraction_full 0.999
_diffrn_reflns_point_group_measured_fraction_max 0.994
_diffrn_reflns_theta_full 25.242
_diffrn_reflns_theta_max 28.373
_diffrn_reflns_theta_min 2.220
_exptl_absorpt_coefficient_mu 0.173
_exptl_absorpt_correction_T_max 0.7457
_exptl_absorpt_correction_T_min 0.6788
_exptl_absorpt_correction_type multi-scan
_exptl_absorpt_process_details
;
 SADABS 2016/2: Krause, L., Herbst-Irmer, R., Sheldrick G.M. & Stalke D.,
 J. Appl. Cryst. 48 (2015) 3-10
;
_exptl_crystal_density_diffrn 1.252
_exptl_crystal_description block
_exptl_crystal_F_000 616
_exptl_crystal_recrystallization_method 'Re-crystallisation from solvent'
_exptl_crystal_size_max 0.200
_exptl_crystal_size_mid 0.180
_exptl_crystal_size_min 0.160
_refine_diff_density_max 0.322
_refine_diff_density_min -0.426
_refine_diff_density_rms 0.047
_refine_ls_abs_structure_details
;
 Flack x determined using 2267 quotients [(I+)-(I-)]/[(I+)+(I-)]
 (Parsons, Flack and Wagner, Acta Cryst. B69 (2013) 249-259).
;
_refine_ls_abs_structure_Flack 0.03(2)
_refine_ls_extinction_method none
_refine_ls_goodness_of_fit_ref 1.031
_refine_ls_hydrogen_treatment mixed
_refine_ls_matrix_type full
_refine_ls_number_parameters 393
_refine_ls_number_reflns 7562
_refine_ls_number_restraints 7
_refine_ls_restrained_S_all 1.032
_refine_ls_R_factor_all 0.0683
_refine_ls_R_factor_gt 0.0420
_refine_ls_shift/su_max 0.000
_refine_ls_shift/su_mean 0.000
_refine_ls_structure_factor_coef Fsqd
_refine_ls_weighting_details 'w=1/[\s^2^(Fo^2^)+(0.0494P)^2^+0.2662P] where P=(Fo^2^+2Fc^2^)/3'
_refine_ls_weighting_scheme calc
_refine_ls_wR_factor_gt 0.0938
_refine_ls_wR_factor_ref 0.1053
_reflns_Friedel_coverage 0.912
_reflns_Friedel_fraction_full 1.000
_reflns_Friedel_fraction_max 0.993
_reflns_number_gt 5835
_reflns_number_total 7562
_reflns_threshold_expression 'I > 2\s(I)'
_cod_data_source_file d4ce01303d2.cif
_cod_data_source_block KB1481_0m
_cod_depositor_comments 'Adding full bibliography for 1574143--1574149.cif.'
_cod_original_sg_symbol_H-M 'P 21'
_cod_database_code 1574147
_shelx_shelxl_version_number 2019/3
_shelx_space_group_comment
;
The symmetry employed for this shelxl refinement is uniquely defined
by the following loop, which should always be used as a source of
symmetry information in preference to the above space-group names.
They are only intended as comments.
;
_shelx_estimated_absorpt_t_min 0.966
_shelx_estimated_absorpt_t_max 0.973

loop_
_space_group_symop_operation_xyz
'x, y, z'
'-x, y+1/2, -z'

loop_
_atom_site_label
_atom_site_type_symbol
_atom_site_fract_x
_atom_site_fract_y
_atom_site_fract_z
_atom_site_U_iso_or_equiv
_atom_site_adp_type
_atom_site_occupancy
_atom_site_site_symmetry_order
_atom_site_calc_flag
_atom_site_refinement_flags_posn
_atom_site_refinement_flags_adp
_atom_site_refinement_flags_occupancy
_atom_site_disorder_assembly
_atom_site_disorder_group
C1 C 0.6406(4) 0.0210(3) 0.3571(3) 0.0449(9) Uani 1 1 d . . . . .
H1A H 0.549431 -0.011124 0.373233 0.067 Uiso 1 1 calc R U . . .
H1B H 0.676057 0.071718 0.410885 0.067 Uiso 1 1 calc R U . . .
H1C H 0.713687 -0.034843 0.352902 0.067 Uiso 1 1 calc R U . . .
C2 C 0.6141(4) 0.0777(3) 0.2567(3) 0.0382(8) Uani 1 1 d . . . . .
H2A H 0.706546 0.108176 0.238844 0.046 Uiso 1 1 calc R U . . .
H2B H 0.576792 0.026979 0.202207 0.046 Uiso 1 1 calc R U . . .
C3 C 0.3879(3) 0.1637(3) 0.1861(3) 0.0309(7) Uani 1 1 d . . . . .
H3A H 0.303666 0.126628 0.210029 0.037 Uiso 1 1 calc R U . . .
H3B H 0.413535 0.126854 0.124241 0.037 Uiso 1 1 calc R U . . .
C4 C 0.3489(3) 0.2788(2) 0.1612(3) 0.0268(7) Uani 1 1 d . . . . .
H4A H 0.252689 0.281688 0.119163 0.032 Uiso 1 1 calc R U . . .
H4B H 0.341131 0.318057 0.225542 0.032 Uiso 1 1 calc R U . . .
C5 C 0.4621(3) 0.3225(2) 0.0007(2) 0.0229(6) Uani 1 1 d . . . . .
C6 C 0.3697(4) 0.2727(3) -0.0770(3) 0.0321(8) Uani 1 1 d . . . . .
H6 H 0.284020 0.236301 -0.063454 0.039 Uiso 1 1 calc R U . . .
C7 C 0.4099(4) 0.2796(3) -0.1744(3) 0.0375(9) Uani 1 1 d . . . . .
H7 H 0.347975 0.249340 -0.229679 0.045 Uiso 1 1 calc R U . . .
C8 C 0.5386(4) 0.3294(3) -0.1945(2) 0.0337(8) Uani 1 1 d . . . . .
H8 H 0.564691 0.328477 -0.262163 0.040 Uiso 1 1 calc R U . . .
C9 C 0.6288(4) 0.3798(2) -0.1181(2) 0.0270(7) Uani 1 1 d . . . . .
H9 H 0.714852 0.415386 -0.132315 0.032 Uiso 1 1 calc R U . . .
C10 C 0.5882(3) 0.3766(2) -0.0190(2) 0.0211(6) Uani 1 1 d . . . . .
C11 C 0.5791(3) 0.3860(2) 0.1445(2) 0.0186(6) Uani 1 1 d . . . . .
C12 C 0.6189(3) 0.4065(2) 0.2567(2) 0.0203(6) Uani 1 1 d . . . . .
H12 H 0.577278 0.347701 0.295389 0.024 Uiso 1 1 calc R U . . .
C13 C 0.5611(4) 0.5110(3) 0.2931(2) 0.0299(7) Uani 1 1 d . . . . .
H13A H 0.453773 0.513107 0.276890 0.036 Uiso 1 1 calc R U . . .
H13B H 0.602644 0.570829 0.257166 0.036 Uiso 1 1 calc R U . . .
C14 C 0.6022(3) 0.5226(3) 0.4079(2) 0.0296(7) Uani 1 1 d . . . . .
H14A H 0.566063 0.591809 0.430476 0.035 Uiso 1 1 calc R U . . .
H14B H 0.554294 0.465615 0.443634 0.035 Uiso 1 1 calc R U . . .
C15 C 0.8254(4) 0.4168(3) 0.3988(2) 0.0291(7) Uani 1 1 d . . . . .
H15A H 0.788429 0.354825 0.434318 0.035 Uiso 1 1 calc R U . . .
H15B H 0.932911 0.417945 0.413962 0.035 Uiso 1 1 calc R U . . .
C16 C 0.7831(4) 0.4056(3) 0.2838(2) 0.0349(8) Uani 1 1 d . . . . .
H16A H 0.826266 0.464869 0.248075 0.042 Uiso 1 1 calc R U . . .
H16B H 0.822867 0.338128 0.260018 0.042 Uiso 1 1 calc R U . . .
C17 C 0.8007(3) 0.5273(2) 0.5513(2) 0.0218(6) Uani 1 1 d . . . . .
H17A H 0.759664 0.465836 0.585230 0.026 Uiso 1 1 calc R U . . .
H17B H 0.754575 0.592588 0.574442 0.026 Uiso 1 1 calc R U . . .
C18 C 0.9633(3) 0.5324(3) 0.5838(2) 0.0278(7) Uani 1 1 d . . . . .
H18A H 1.008600 0.464056 0.567663 0.033 Uiso 1 1 calc R U . . .
H18B H 1.006509 0.589300 0.544952 0.033 Uiso 1 1 calc R U . . .
C19 C 0.9951(3) 0.5545(2) 0.6969(2) 0.0229(6) Uani 1 1 d . . . . .
C20 C 0.9907(3) 0.6575(2) 0.7352(2) 0.0220(6) Uani 1 1 d . . . . .
H20 H 0.964810 0.714745 0.689541 0.026 Uiso 1 1 calc R U . . .
C21 C 1.0237(3) 0.6782(2) 0.8396(2) 0.0202(6) Uani 1 1 d . . . . .
H21 H 1.021059 0.749222 0.863934 0.024 Uiso 1 1 calc R U . . .
C22 C 1.0604(3) 0.5956(2) 0.9083(2) 0.0183(6) Uani 1 1 d . . . . .
C23 C 1.0643(3) 0.4922(2) 0.8692(2) 0.0244(6) Uani 1 1 d . . . . .
H23 H 1.090108 0.434821 0.914838 0.029 Uiso 1 1 calc R U . . .
C24 C 1.0313(4) 0.4716(2) 0.7658(2) 0.0272(7) Uani 1 1 d . . . . .
H24 H 1.033233 0.400497 0.741561 0.033 Uiso 1 1 calc R U . . .
C25 C 1.0966(3) 0.6122(2) 1.0243(2) 0.0191(6) Uani 1 1 d . . . . .
C26 C 1.2570(3) 0.5876(3) 1.0576(2) 0.0263(7) Uani 1 1 d . . . . .
H26A H 1.277233 0.513488 1.040882 0.040 Uiso 1 1 calc R U . . .
H26B H 1.278601 0.598403 1.131594 0.040 Uiso 1 1 calc R U . . .
H26C H 1.318040 0.634967 1.021695 0.040 Uiso 1 1 calc R U . . .
C27 C 1.0615(3) 0.7252(2) 1.0577(2) 0.0238(6) Uani 1 1 d . . . . .
H27A H 1.123811 0.776241 1.027120 0.036 Uiso 1 1 calc R U . . .
H27B H 1.079143 0.730382 1.132473 0.036 Uiso 1 1 calc R U . . .
H27C H 0.958951 0.741321 1.034895 0.036 Uiso 1 1 calc R U . . .
C28 C 0.9980(3) 0.5340(2) 1.0736(2) 0.0205(6) Uani 1 1 d . . . . .
N1 N 0.4578(3) 0.33050(19) 0.10566(19) 0.0218(5) Uani 1 1 d . . . . .
N2 N 0.6588(3) 0.41573(18) 0.07315(17) 0.0194(5) Uani 1 1 d . . . . .
N3 N 0.7637(3) 0.5165(2) 0.43709(18) 0.0205(5) Uani 1 1 d . . . . .
H3N H 0.806(4) 0.569(3) 0.411(3) 0.036(10) Uiso 1 1 d . . . . .
O1 O 0.5083(3) 0.16208(19) 0.26393(18) 0.0377(6) Uani 1 1 d . . . . .
O2 O 1.0436(2) 0.45902(16) 1.12742(15) 0.0260(5) Uani 1 1 d . . . . .
O3 O 0.8590(2) 0.55531(17) 1.04991(16) 0.0243(5) Uani 1 1 d . . . . .
H3O H 0.797(5) 0.508(4) 1.070(3) 0.057(13) Uiso 1 1 d . . . . .
Cl1 Cl 0.21703(10) 0.72141(8) 0.38713(7) 0.0456(2) Uani 1 1 d . . . . .
O1W O 0.8788(3) 0.70519(19) 0.36999(17) 0.0347(6) Uani 1 1 d D . . . .
H1W H 0.862(5) 0.745(3) 0.416(3) 0.052 Uiso 1 1 d D U . . .
H2W H 0.966(3) 0.701(4) 0.364(3) 0.052 Uiso 1 1 d D U . . .
O2W O 0.7843(3) 0.8140(2) 0.5304(2) 0.0385(6) Uani 1 1 d D . . . .
H3W H 0.804(5) 0.875(2) 0.563(3) 0.055(13) Uiso 1 1 d D . . . .
H4W H 0.690(3) 0.798(3) 0.533(3) 0.045(12) Uiso 1 1 d D . . . .
O3W O 0.8253(3) 0.9793(2) 0.6658(2) 0.0513(7) Uani 1 1 d D . . . .
H5W H 0.848(5) 0.973(4) 0.730(2) 0.057(13) Uiso 1 1 d D . . . .
H6W H 0.819(6) 1.048(2) 0.656(4) 0.075(17) Uiso 1 1 d D . . . .
O4W O 0.5009(3) 0.7524(2) 0.5377(2) 0.0409(6) Uani 1 1 d . . . . .
H7W H 0.488(6) 0.708(5) 0.594(4) 0.10(2) Uiso 1 1 d . . . . .
H8W H 0.432(5) 0.743(3) 0.497(3) 0.043(12) Uiso 1 1 d . . . . .

loop_
_atom_site_aniso_label
_atom_site_aniso_U_11
_atom_site_aniso_U_22
_atom_site_aniso_U_33
_atom_site_aniso_U_23
_atom_site_aniso_U_13
_atom_site_aniso_U_12
C1 0.039(2) 0.050(2) 0.044(2) 0.0050(17) -0.0002(17) 0.0152(18)
C2 0.0330(19) 0.0316(19) 0.049(2) 0.0005(16) 0.0027(16) 0.0019(15)
C3 0.0235(16) 0.0234(15) 0.0448(19) 0.0006(14) -0.0010(14) -0.0051(13)
C4 0.0153(14) 0.0254(15) 0.0400(18) 0.0016(13) 0.0048(13) -0.0005(12)
C5 0.0203(15) 0.0182(14) 0.0283(16) -0.0057(12) -0.0044(12) 0.0047(12)
C6 0.0231(16) 0.0237(16) 0.045(2) -0.0088(14) -0.0131(15) 0.0044(13)
C7 0.041(2) 0.0312(17) 0.0345(19) -0.0158(14) -0.0183(16) 0.0125(16)
C8 0.045(2) 0.0336(18) 0.0206(15) -0.0047(13) -0.0053(14) 0.0183(16)
C9 0.0292(17) 0.0256(16) 0.0249(15) -0.0012(12) -0.0025(13) 0.0114(13)
C10 0.0213(14) 0.0217(14) 0.0187(14) -0.0024(11) -0.0034(11) 0.0047(11)
C11 0.0159(13) 0.0159(13) 0.0235(14) -0.0023(11) 0.0000(11) 0.0000(11)
C12 0.0228(15) 0.0201(14) 0.0184(14) -0.0006(11) 0.0037(11) -0.0041(12)
C13 0.0243(16) 0.0319(17) 0.0312(16) -0.0088(13) -0.0063(13) 0.0105(13)
C14 0.0215(15) 0.0353(17) 0.0307(16) -0.0121(14) -0.0018(13) 0.0078(13)
C15 0.0290(17) 0.0355(17) 0.0218(15) -0.0063(13) -0.0007(13) 0.0145(14)
C16 0.0280(17) 0.056(2) 0.0197(15) -0.0094(15) -0.0024(13) 0.0178(16)
C17 0.0221(15) 0.0256(15) 0.0176(14) -0.0029(12) 0.0023(11) -0.0011(12)
C18 0.0246(16) 0.0405(19) 0.0183(14) 0.0001(13) 0.0019(12) -0.0044(14)
C19 0.0175(15) 0.0324(16) 0.0185(14) 0.0003(12) 0.0014(11) -0.0047(12)
C20 0.0176(14) 0.0259(14) 0.0223(14) 0.0059(12) 0.0012(11) 0.0009(12)
C21 0.0170(14) 0.0186(14) 0.0249(14) 0.0013(11) 0.0018(11) -0.0005(11)
C22 0.0162(14) 0.0192(13) 0.0192(13) 0.0014(11) 0.0007(11) -0.0022(11)
C23 0.0305(17) 0.0185(14) 0.0237(15) 0.0037(11) 0.0013(13) -0.0017(12)
C24 0.0326(17) 0.0242(15) 0.0253(15) -0.0049(12) 0.0054(13) -0.0062(13)
C25 0.0180(14) 0.0194(14) 0.0191(13) 0.0010(10) -0.0010(11) -0.0011(11)
C26 0.0227(16) 0.0279(16) 0.0272(15) 0.0015(13) -0.0019(13) -0.0008(13)
C27 0.0219(14) 0.0228(14) 0.0262(14) -0.0049(12) 0.0004(12) -0.0034(12)
C28 0.0251(15) 0.0195(14) 0.0162(13) -0.0023(11) -0.0005(11) -0.0026(12)
N1 0.0169(12) 0.0193(12) 0.0285(13) -0.0020(10) -0.0005(10) -0.0029(10)
N2 0.0195(12) 0.0199(12) 0.0183(12) -0.0003(9) -0.0002(10) -0.0002(10)
N3 0.0208(13) 0.0201(13) 0.0201(12) 0.0014(10) -0.0002(10) -0.0012(10)
O1 0.0411(14) 0.0259(11) 0.0425(14) -0.0030(10) -0.0095(11) 0.0087(11)
O2 0.0293(12) 0.0230(10) 0.0249(11) 0.0052(9) -0.0007(9) 0.0001(9)
O3 0.0192(11) 0.0252(11) 0.0279(11) 0.0066(9) 0.0006(9) -0.0036(9)
Cl1 0.0441(5) 0.0493(5) 0.0435(5) -0.0047(4) 0.0054(4) -0.0092(4)
O1W 0.0484(15) 0.0269(12) 0.0272(12) 0.0047(9) -0.0028(12) -0.0057(12)
O2W 0.0356(15) 0.0337(14) 0.0457(15) -0.0042(12) 0.0028(12) 0.0007(11)
O3W 0.069(2) 0.0455(18) 0.0336(15) -0.0034(13) -0.0162(13) 0.0033(15)
O4W 0.0390(15) 0.0404(15) 0.0442(16) -0.0107(12) 0.0087(13) -0.0049(12)

loop_
_atom_type_symbol
_atom_type_description
_atom_type_scat_dispersion_real
_atom_type_scat_dispersion_imag
_atom_type_scat_source
C C 0.0033 0.0016 'International Tables Vol C Tables 4.2.6.8 and 6.1.1.4'
H H 0.0000 0.0000 'International Tables Vol C Tables 4.2.6.8 and 6.1.1.4'
N N 0.0061 0.0033 'International Tables Vol C Tables 4.2.6.8 and 6.1.1.4'
O O 0.0106 0.0060 'International Tables Vol C Tables 4.2.6.8 and 6.1.1.4'
Cl Cl 0.1484 0.1585 'International Tables Vol C Tables 4.2.6.8 and 6.1.1.4'

loop_
_geom_angle_atom_site_label_1
_geom_angle_atom_site_label_2
_geom_angle_atom_site_label_3
_geom_angle
_geom_angle_site_symmetry_1
_geom_angle_site_symmetry_3
_geom_angle_publ_flag
C2 C1 H1A 109.5 . . ?
C2 C1 H1B 109.5 . . ?
H1A C1 H1B 109.5 . . ?
C2 C1 H1C 109.5 . . ?
H1A C1 H1C 109.5 . . ?
H1B C1 H1C 109.5 . . ?
O1 C2 C1 109.3(3) . . ?
O1 C2 H2A 109.8 . . ?
C1 C2 H2A 109.8 . . ?
O1 C2 H2B 109.8 . . ?
C1 C2 H2B 109.8 . . ?
H2A C2 H2B 108.3 . . ?
O1 C3 C4 108.4(2) . . ?
O1 C3 H3A 110.0 . . ?
C4 C3 H3A 110.0 . . ?
O1 C3 H3B 110.0 . . ?
C4 C3 H3B 110.0 . . ?
H3A C3 H3B 108.4 . . ?
N1 C4 C3 111.8(3) . . ?
N1 C4 H4A 109.3 . . ?
C3 C4 H4A 109.3 . . ?
N1 C4 H4B 109.3 . . ?
C3 C4 H4B 109.3 . . ?
H4A C4 H4B 107.9 . . ?
N1 C5 C6 132.2(3) . . ?
N1 C5 C10 105.7(2) . . ?
C6 C5 C10 122.0(3) . . ?
C7 C6 C5 116.3(3) . . ?
C7 C6 H6 121.8 . . ?
C5 C6 H6 121.8 . . ?
C6 C7 C8 122.3(3) . . ?
C6 C7 H7 118.9 . . ?
C8 C7 H7 118.9 . . ?
C9 C8 C7 121.4(3) . . ?
C9 C8 H8 119.3 . . ?
C7 C8 H8 119.3 . . ?
C8 C9 C10 117.3(3) . . ?
C8 C9 H9 121.3 . . ?
C10 C9 H9 121.3 . . ?
N2 C10 C5 108.9(2) . . ?
N2 C10 C9 130.5(3) . . ?
C5 C10 C9 120.5(3) . . ?
N2 C11 N1 112.5(2) . . ?
N2 C11 C12 124.2(2) . . ?
N1 C11 C12 123.3(3) . . ?
C11 C12 C13 113.9(2) . . ?
C11 C12 C16 110.5(2) . . ?
C13 C12 C16 108.2(2) . . ?
C11 C12 H12 108.0 . . ?
C13 C12 H12 108.0 . . ?
C16 C12 H12 108.0 . . ?
C12 C13 C14 110.0(3) . . ?
C12 C13 H13A 109.7 . . ?
C14 C13 H13A 109.7 . . ?
C12 C13 H13B 109.7 . . ?
C14 C13 H13B 109.7 . . ?
H13A C13 H13B 108.2 . . ?
N3 C14 C13 111.9(3) . . ?
N3 C14 H14A 109.2 . . ?
C13 C14 H14A 109.2 . . ?
N3 C14 H14B 109.2 . . ?
C13 C14 H14B 109.2 . . ?
H14A C14 H14B 107.9 . . ?
N3 C15 C16 110.5(3) . . ?
N3 C15 H15A 109.5 . . ?
C16 C15 H15A 109.5 . . ?
N3 C15 H15B 109.5 . . ?
C16 C15 H15B 109.5 . . ?
H15A C15 H15B 108.1 . . ?
C12 C16 C15 111.3(3) . . ?
C12 C16 H16A 109.4 . . ?
C15 C16 H16A 109.4 . . ?
C12 C16 H16B 109.4 . . ?
C15 C16 H16B 109.4 . . ?
H16A C16 H16B 108.0 . . ?
N3 C17 C18 112.7(2) . . ?
N3 C17 H17A 109.1 . . ?
C18 C17 H17A 109.1 . . ?
N3 C17 H17B 109.1 . . ?
C18 C17 H17B 109.1 . . ?
H17A C17 H17B 107.8 . . ?
C19 C18 C17 110.9(3) . . ?
C19 C18 H18A 109.5 . . ?
C17 C18 H18A 109.5 . . ?
C19 C18 H18B 109.5 . . ?
C17 C18 H18B 109.5 . . ?
H18A C18 H18B 108.0 . . ?
C20 C19 C24 118.3(3) . . ?
C20 C19 C18 121.2(3) . . ?
C24 C19 C18 120.5(3) . . ?
C19 C20 C21 121.2(3) . . ?
C19 C20 H20 119.4 . . ?
C21 C20 H20 119.4 . . ?
C22 C21 C20 120.5(3) . . ?
C22 C21 H21 119.7 . . ?
C20 C21 H21 119.7 . . ?
C21 C22 C23 118.0(2) . . ?
C21 C22 C25 123.4(2) . . ?
C23 C22 C25 118.6(2) . . ?
C24 C23 C22 121.5(3) . . ?
C24 C23 H23 119.3 . . ?
C22 C23 H23 119.3 . . ?
C23 C24 C19 120.5(3) . . ?
C23 C24 H24 119.7 . . ?
C19 C24 H24 119.7 . . ?
C26 C25 C27 109.7(2) . . ?
C26 C25 C28 110.7(2) . . ?
C27 C25 C28 108.4(2) . . ?
C26 C25 C22 110.3(2) . . ?
C27 C25 C22 112.5(2) . . ?
C28 C25 C22 105.2(2) . . ?
C25 C26 H26A 109.5 . . ?
C25 C26 H26B 109.5 . . ?
H26A C26 H26B 109.5 . . ?
C25 C26 H26C 109.5 . . ?
H26A C26 H26C 109.5 . . ?
H26B C26 H26C 109.5 . . ?
C25 C27 H27A 109.5 . . ?
C25 C27 H27B 109.5 . . ?
H27A C27 H27B 109.5 . . ?
C25 C27 H27C 109.5 . . ?
H27A C27 H27C 109.5 . . ?
H27B C27 H27C 109.5 . . ?
O2 C28 O3 123.7(3) . . ?
O2 C28 C25 123.8(3) . . ?
O3 C28 C25 112.4(2) . . ?
C11 N1 C5 106.9(2) . . ?
C11 N1 C4 128.4(2) . . ?
C5 N1 C4 124.5(2) . . ?
C11 N2 C10 106.0(2) . . ?
C15 N3 C14 111.5(2) . . ?
C15 N3 C17 111.2(2) . . ?
C14 N3 C17 110.6(2) . . ?
C15 N3 H3N 108(2) . . ?
C14 N3 H3N 110(2) . . ?
C17 N3 H3N 105(2) . . ?
C3 O1 C2 116.0(3) . . ?
C28 O3 H3O 116(3) . . ?
H1W O1W H2W 113(4) . . ?
H3W O2W H4W 108(4) . . ?
H5W O3W H6W 105(4) . . ?
H7W O4W H8W 106(5) . . ?

loop_
_geom_bond_atom_site_label_1
_geom_bond_atom_site_label_2
_geom_bond_distance
_geom_bond_site_symmetry_2
_geom_bond_publ_flag
C1 C2 1.495(5) . ?
C1 H1A 0.9800 . ?
C1 H1B 0.9800 . ?
C1 H1C 0.9800 . ?
C2 O1 1.453(4) . ?
C2 H2A 0.9900 . ?
C2 H2B 0.9900 . ?
C3 O1 1.420(4) . ?
C3 C4 1.518(4) . ?
C3 H3A 0.9900 . ?
C3 H3B 0.9900 . ?
C4 N1 1.464(4) . ?
C4 H4A 0.9900 . ?
C4 H4B 0.9900 . ?
C5 N1 1.390(4) . ?
C5 C6 1.399(4) . ?
C5 C10 1.400(4) . ?
C6 C7 1.378(5) . ?
C6 H6 0.9500 . ?
C7 C8 1.397(6) . ?
C7 H7 0.9500 . ?
C8 C9 1.381(4) . ?
C8 H8 0.9500 . ?
C9 C10 1.400(4) . ?
C9 H9 0.9500 . ?
C10 N2 1.396(3) . ?
C11 N2 1.315(4) . ?
C11 N1 1.367(3) . ?
C11 C12 1.501(4) . ?
C12 C13 1.516(4) . ?
C12 C16 1.517(4) . ?
C12 H12 1.0000 . ?
C13 C14 1.520(4) . ?
C13 H13A 0.9900 . ?
C13 H13B 0.9900 . ?
C14 N3 1.497(4) . ?
C14 H14A 0.9900 . ?
C14 H14B 0.9900 . ?
C15 N3 1.490(4) . ?
C15 C16 1.523(4) . ?
C15 H15A 0.9900 . ?
C15 H15B 0.9900 . ?
C16 H16A 0.9900 . ?
C16 H16B 0.9900 . ?
C17 N3 1.507(3) . ?
C17 C18 1.514(4) . ?
C17 H17A 0.9900 . ?
C17 H17B 0.9900 . ?
C18 C19 1.508(4) . ?
C18 H18A 0.9900 . ?
C18 H18B 0.9900 . ?
C19 C20 1.393(4) . ?
C19 C24 1.396(4) . ?
C20 C21 1.395(4) . ?
C20 H20 0.9500 . ?
C21 C22 1.392(4) . ?
C21 H21 0.9500 . ?
C22 C23 1.400(4) . ?
C22 C25 1.538(4) . ?
C23 C24 1.383(4) . ?
C23 H23 0.9500 . ?
C24 H24 0.9500 . ?
C25 C26 1.526(4) . ?
C25 C27 1.534(4) . ?
C25 C28 1.536(4) . ?
C26 H26A 0.9800 . ?
C26 H26B 0.9800 . ?
C26 H26C 0.9800 . ?
C27 H27A 0.9800 . ?
C27 H27B 0.9800 . ?
C27 H27C 0.9800 . ?
C28 O2 1.223(3) . ?
C28 O3 1.313(4) . ?
N3 H3N 0.86(4) . ?
O3 H3O 0.89(5) . ?
O1W H1W 0.81(2) . ?
O1W H2W 0.82(2) . ?
O2W H3W 0.88(2) . ?
O2W H4W 0.89(2) . ?
O3W H5W 0.84(2) . ?
O3W H6W 0.87(3) . ?
O4W H7W 0.95(6) . ?
O4W H8W 0.79(4) . ?

loop_
_geom_hbond_atom_site_label_D
_geom_hbond_atom_site_label_H
_geom_hbond_atom_site_label_A
_geom_hbond_distance_DH
_geom_hbond_distance_HA
_geom_hbond_distance_DA
_geom_hbond_angle_DHA
_geom_hbond_site_symmetry_A
_geom_hbond_publ_flag
O3 H3O N2 0.89(5) 1.73(5) 2.594(3) 164(4) 1_556 yes
O1W H1W O2W 0.81(2) 1.95(3) 2.744(4) 166(4) . yes
O1W H2W Cl1 0.82(2) 2.32(3) 3.113(3) 163(4) 1_655 yes
O2W H3W O3W 0.88(2) 1.88(3) 2.734(4) 162(4) . yes
O2W H4W O4W 0.89(2) 1.85(3) 2.744(4) 174(4) . yes
O3W H5W O2 0.84(2) 2.03(3) 2.854(3) 165(4) 2_757 yes
O3W H6W Cl1 0.87(3) 2.27(3) 3.137(3) 173(5) 2_656 yes
O4W H7W O1 0.95(6) 1.95(6) 2.857(4) 159(5) 2_656 yes
O4W H8W Cl1 0.79(4) 2.33(4) 3.117(3) 175(4) . yes
N3 H3N O1W 0.86(4) 1.94(4) 2.786(3) 168(4) . yes

loop_
_geom_torsion_atom_site_label_1
_geom_torsion_atom_site_label_2
_geom_torsion_atom_site_label_3
_geom_torsion_atom_site_label_4
_geom_torsion
_geom_torsion_site_symmetry_1
_geom_torsion_site_symmetry_2
_geom_torsion_site_symmetry_3
_geom_torsion_site_symmetry_4
_geom_torsion_publ_flag
O1 C3 C4 N1 71.7(4) . . . . ?
N1 C5 C6 C7 -178.8(3) . . . . ?
C10 C5 C6 C7 0.2(4) . . . . ?
C5 C6 C7 C8 2.6(5) . . . . ?
C6 C7 C8 C9 -3.7(5) . . . . ?
C7 C8 C9 C10 1.8(4) . . . . ?
N1 C5 C10 N2 0.4(3) . . . . ?
C6 C5 C10 N2 -178.9(3) . . . . ?
N1 C5 C10 C9 177.3(3) . . . . ?
C6 C5 C10 C9 -2.0(4) . . . . ?
C8 C9 C10 N2 177.1(3) . . . . ?
C8 C9 C10 C5 0.9(4) . . . . ?
N2 C11 C12 C13 90.0(3) . . . . ?
N1 C11 C12 C13 -92.6(3) . . . . ?
N2 C11 C12 C16 -32.0(4) . . . . ?
N1 C11 C12 C16 145.4(3) . . . . ?
C11 C12 C13 C14 177.9(3) . . . . ?
C16 C12 C13 C14 -58.7(3) . . . . ?
C12 C13 C14 N3 57.5(4) . . . . ?
C11 C12 C16 C15 -175.1(3) . . . . ?
C13 C12 C16 C15 59.5(4) . . . . ?
N3 C15 C16 C12 -57.6(4) . . . . ?
N3 C17 C18 C19 174.1(2) . . . . ?
C17 C18 C19 C20 -81.9(4) . . . . ?
C17 C18 C19 C24 98.8(3) . . . . ?
C24 C19 C20 C21 1.0(4) . . . . ?
C18 C19 C20 C21 -178.4(3) . . . . ?
C19 C20 C21 C22 -0.7(4) . . . . ?
C20 C21 C22 C23 0.5(4) . . . . ?
C20 C21 C22 C25 -179.4(3) . . . . ?
C21 C22 C23 C24 -0.7(4) . . . . ?
C25 C22 C23 C24 179.3(3) . . . . ?
C22 C23 C24 C19 1.0(5) . . . . ?
C20 C19 C24 C23 -1.1(5) . . . . ?
C18 C19 C24 C23 178.2(3) . . . . ?
C21 C22 C25 C26 -112.6(3) . . . . ?
C23 C22 C25 C26 67.5(3) . . . . ?
C21 C22 C25 C27 10.2(4) . . . . ?
C23 C22 C25 C27 -169.7(3) . . . . ?
C21 C22 C25 C28 128.0(3) . . . . ?
C23 C22 C25 C28 -51.9(3) . . . . ?
C26 C25 C28 O2 -3.8(4) . . . . ?
C27 C25 C28 O2 -124.2(3) . . . . ?
C22 C25 C28 O2 115.3(3) . . . . ?
C26 C25 C28 O3 177.5(2) . . . . ?
C27 C25 C28 O3 57.1(3) . . . . ?
C22 C25 C28 O3 -63.4(3) . . . . ?
N2 C11 N1 C5 1.2(3) . . . . ?
C12 C11 N1 C5 -176.5(3) . . . . ?
N2 C11 N1 C4 175.6(3) . . . . ?
C12 C11 N1 C4 -2.1(4) . . . . ?
C6 C5 N1 C11 178.3(3) . . . . ?
C10 C5 N1 C11 -0.9(3) . . . . ?
C6 C5 N1 C4 3.5(5) . . . . ?
C10 C5 N1 C4 -175.6(3) . . . . ?
C3 C4 N1 C11 -91.0(4) . . . . ?
C3 C4 N1 C5 82.6(3) . . . . ?
N1 C11 N2 C10 -0.9(3) . . . . ?
C12 C11 N2 C10 176.8(3) . . . . ?
C5 C10 N2 C11 0.3(3) . . . . ?
C9 C10 N2 C11 -176.2(3) . . . . ?
C16 C15 N3 C14 54.3(4) . . . . ?
C16 C15 N3 C17 178.3(3) . . . . ?
C13 C14 N3 C15 -55.1(4) . . . . ?
C13 C14 N3 C17 -179.5(3) . . . . ?
C18 C17 N3 C15 61.2(3) . . . . ?
C18 C17 N3 C14 -174.4(3) . . . . ?
C4 C3 O1 C2 -143.8(3) . . . . ?
C1 C2 O1 C3 -128.7(3) . . . . ?
